data_7248412
loop_
_publ_author_name
'Igoa Salda\~na, Fernando'
'L\'opez, Agust\'in'
'Gonz\'alez-Platas, Javier'
'Suescun, Leopoldo'
'Kremer, Carlos'
'Torres, Julia'

_publ_section_title
;
 Extended isomerism in heteronuclear metal--organic frameworks: synthetic
 strategies and crystal structures of lanthanide--cobalt--oxydiacetate
 systems
;
_journal_issue 19
_journal_name_full CrystEngComm
_journal_page_first 2560
_journal_page_last 2570
_journal_paper_doi 10.1039/D4CE00168K
_journal_volume 26
_journal_year 2024
_chemical_formula_moiety 'C24 H24 Co2 O30 Tb2, Co H12 O6, 3(O)'
_chemical_formula_sum 'C24 H36 Co3 O39 Tb2'
_chemical_formula_weight 1443.16
_space_group_crystal_system cubic
_space_group_IT_number 228
_space_group_name_Hall '-F 4ud 2vw 3'
_space_group_name_H-M_alt 'F d -3 c :2'
_atom_sites_solution_hydrogens mixed
_atom_sites_solution_primary dual
_audit_creation_date 2023-08-29
_audit_creation_method
;
Olex2 1.5
(compiled 2023.08.24 svn.re1ec1418 for OlexSys, GUI svn.r6817)
;
_audit_update_record
;
2023-12-28 deposited with the CCDC.	2024-04-11 downloaded from the CCDC.
;
_cell_angle_alpha 90
_cell_angle_beta 90
_cell_angle_gamma 90
_cell_formula_units_Z 16
_cell_length_a 25.6646(11)
_cell_length_b 25.6646(11)
_cell_length_c 25.6646(11)
_cell_measurement_reflns_used 2105
_cell_measurement_temperature 298(2)
_cell_measurement_theta_max 29.4190
_cell_measurement_theta_min 2.2310
_cell_volume 16904.5(13)
_computing_cell_refinement 'CrysAlisPro 1.171.40.75a (Rigaku OD, 2020)'
_computing_data_collection 'CrysAlisPro 1.171.40.75a (Rigaku OD, 2020)'
_computing_data_reduction 'CrysAlisPro 1.171.40.75a (Rigaku OD, 2020)'
_computing_molecular_graphics 'Olex2 1.5 (Dolomanov et al., 2009)'
_computing_publication_material 'Olex2 1.5 (Dolomanov et al., 2009)'
_computing_structure_refinement 'SHELXL 2019/3 (Sheldrick, 2015)'
_computing_structure_solution 'SHELXT  (Sheldrick, 2015)'
_diffrn_ambient_temperature 298(2)
_diffrn_detector 'CCD plate'
_diffrn_detector_area_resol_mean 8.1268
_diffrn_detector_type EosS2
_diffrn_measured_fraction_theta_full 1.000
_diffrn_measured_fraction_theta_max 1.000
_diffrn_measurement_details
;
List of Runs (angles in degrees, time in seconds):

  # Type    Start    End  Width  t~exp~   \w     \q     \k     \f   Frames
#--------------------------------------------------------------------------
  1  \w     -2.00  25.00   1.00    7.50    --   -0.39 -57.00-180.00   27
  2  \w    -70.00 -43.00   1.00    7.50    --   -0.39 -57.00-180.00   27
  3  \w     30.00  81.00   1.00   30.00    --   30.29  57.00 -30.00   51
  4  \w     58.00 112.00   1.00   30.00    --   30.29 178.00 -60.00   54
  5  \w    -37.00  48.00   1.00   30.00    --  -31.07  37.00 120.00   85
;
_diffrn_measurement_device 'four-circle diffractometer'
_diffrn_measurement_device_type 'SuperNova, Dualflex, EosS2'
_diffrn_measurement_method '\w scans'
_diffrn_orient_matrix_type 'CrysAlisPro convention (1999,Acta A55,543-557)'
_diffrn_orient_matrix_UB_11 0.0028669000
_diffrn_orient_matrix_UB_12 0.0214956000
_diffrn_orient_matrix_UB_13 -0.0170571000
_diffrn_orient_matrix_UB_21 0.0045641000
_diffrn_orient_matrix_UB_22 -0.0173522000
_diffrn_orient_matrix_UB_23 -0.0210797000
_diffrn_orient_matrix_UB_31 -0.0271165000
_diffrn_orient_matrix_UB_32 -0.0007616000
_diffrn_orient_matrix_UB_33 -0.0052787000
_diffrn_radiation_monochromator graphite
_diffrn_radiation_probe x-ray
_diffrn_radiation_type 'Mo K\a'
_diffrn_radiation_wavelength 0.71073
_diffrn_reflns_av_R_equivalents 0.0355
_diffrn_reflns_av_unetI/netI 0.0133
_diffrn_reflns_Laue_measured_fraction_full 1.000
_diffrn_reflns_Laue_measured_fraction_max 1.000
_diffrn_reflns_limit_h_max 25
_diffrn_reflns_limit_h_min -34
_diffrn_reflns_limit_k_max 15
_diffrn_reflns_limit_k_min -34
_diffrn_reflns_limit_l_max 26
_diffrn_reflns_limit_l_min -34
_diffrn_reflns_number 11380
_diffrn_reflns_point_group_measured_fraction_full 1.000
_diffrn_reflns_point_group_measured_fraction_max 1.000
_diffrn_reflns_theta_full 25.242
_diffrn_reflns_theta_max 28.243
_diffrn_reflns_theta_min 2.244
_diffrn_source 'fine-focus sealed X-ray tube'
_diffrn_source_type 'Enhance (Mo) X-ray Source'
_exptl_absorpt_coefficient_mu 4.581
_exptl_absorpt_correction_T_max 0.828
_exptl_absorpt_correction_T_min 0.718
_exptl_absorpt_correction_type gaussian
_exptl_absorpt_process_details
;
CrysAlisPro 1.171.40.75a (Rigaku Oxford Diffraction, 2020)
Numerical absorption correction based on gaussian integration over
			a multifaceted crystal model
Empirical absorption correction using spherical harmonics,
 implemented in SCALE3 ABSPACK scaling algorithm.
;
_exptl_crystal_colour 'light pink'
_exptl_crystal_colour_modifier light
_exptl_crystal_colour_primary pink
_exptl_crystal_density_diffrn 2.268
_exptl_crystal_description block
_exptl_crystal_F_000 11248
_exptl_crystal_size_max 0.123
_exptl_crystal_size_mid 0.076
_exptl_crystal_size_min 0.064
_refine_diff_density_max 0.719
_refine_diff_density_min -0.557
_refine_diff_density_rms 0.081
_refine_ls_extinction_method none
_refine_ls_goodness_of_fit_ref 1.197
_refine_ls_hydrogen_treatment mixed
_refine_ls_matrix_type full
_refine_ls_number_parameters 61
_refine_ls_number_reflns 881
_refine_ls_number_restraints 0
_refine_ls_restrained_S_all 1.197
_refine_ls_R_factor_all 0.0473
_refine_ls_R_factor_gt 0.0325
_refine_ls_shift/su_max 0.000
_refine_ls_shift/su_mean 0.000
_refine_ls_structure_factor_coef Fsqd
_refine_ls_weighting_details 'w=1/[\s^2^(Fo^2^)+(0.0235P)^2^+176.0718P] where P=(Fo^2^+2Fc^2^)/3'
_refine_ls_weighting_scheme calc
_refine_ls_wR_factor_gt 0.0732
_refine_ls_wR_factor_ref 0.0800
_reflns_Friedel_coverage 0.000
_reflns_number_gt 641
_reflns_number_total 881
_reflns_threshold_expression 'I > 2\s(I)'
_cod_data_source_file d4ce00168k2.cif
_cod_data_source_block cub_tbcooda
_cod_depositor_comments 'Adding full bibliography for 7248398--7248415.cif.'
_cod_original_cell_volume 16905(2)
_cod_original_sg_symbol_Hall '-F 4cvw 2vw 3'
_cod_original_sg_symbol_H-M 'F d -3 c'
_cod_database_code 7248412
_shelx_shelxl_version_number 2019/3
_chemical_oxdiff_formula 'C24 H36 Co3 Tb2 O39'
_shelx_space_group_comment
;
The symmetry employed for this shelxl refinement is uniquely defined
by the following loop, which should always be used as a source of
symmetry information in preference to the above space-group names.
They are only intended as comments.
;
_reflns_odcompleteness_completeness 99.82
_reflns_odcompleteness_iscentric 1
_reflns_odcompleteness_theta 28.22
_olex2_refinement_description
;
1. Fixed Uiso
 At 1.2 times of:
  All C(H,H) groups
2. Others
 Fixed Sof: O2W(0.25)
3.a Secondary CH2 refined with riding coordinates:
 C2(H2A,H2B)
;
_olex2_submission_special_instructions 'No special instructions were received'
_oxdiff_exptl_absorpt_empirical_details
;
Empirical correction (ABSPACK) includes:
- Absorption correction using spherical harmonics
- Frame scaling
;
_oxdiff_exptl_absorpt_empirical_full_max 2.484
_oxdiff_exptl_absorpt_empirical_full_min 0.855

loop_
_space_group_symop_operation_xyz
'x, y, z'
'-y, x+1/4, z+3/4'
'-x+1/4, -y+1/4, z'
'y+1/4, -x, z+3/4'
'x+1/4, -z, y+3/4'
'x, -y+1/4, -z+1/4'
'x+1/4, z+3/4, -y'
'z+1/4, y+3/4, -x'
'-x+1/4, y, -z+1/4'
'-z, y+1/4, x+3/4'
'z, x, y'
'y, z, x'
'-y+1/4, -z+1/4, x'
'z, -x+1/4, -y+1/4'
'-y+1/4, z, -x+1/4'
'-z+1/4, -x+1/4, y'
'-z+1/4, x, -y+1/4'
'y, -z+1/4, -x+1/4'
'y+1/4, x+3/4, -z'
'-y, -x, -z+1/2'
'-x, z+1/4, y+3/4'
'-x, -z, -y+1/2'
'z+1/4, -y, x+3/4'
'-z, -y, -x+1/2'
'x, y+1/2, z+1/2'
'-y, x+3/4, z+5/4'
'-x+1/4, -y+3/4, z+1/2'
'y+1/4, -x+1/2, z+5/4'
'x+1/4, -z+1/2, y+5/4'
'x, -y+3/4, -z+3/4'
'x+1/4, z+5/4, -y+1/2'
'z+1/4, y+5/4, -x+1/2'
'-x+1/4, y+1/2, -z+3/4'
'-z, y+3/4, x+5/4'
'z, x+1/2, y+1/2'
'y, z+1/2, x+1/2'
'-y+1/4, -z+3/4, x+1/2'
'z, -x+3/4, -y+3/4'
'-y+1/4, z+1/2, -x+3/4'
'-z+1/4, -x+3/4, y+1/2'
'-z+1/4, x+1/2, -y+3/4'
'y, -z+3/4, -x+3/4'
'y+1/4, x+5/4, -z+1/2'
'-y, -x+1/2, -z+1'
'-x, z+3/4, y+5/4'
'-x, -z+1/2, -y+1'
'z+1/4, -y+1/2, x+5/4'
'-z, -y+1/2, -x+1'
'x+1/2, y, z+1/2'
'-y+1/2, x+1/4, z+5/4'
'-x+3/4, -y+1/4, z+1/2'
'y+3/4, -x, z+5/4'
'x+3/4, -z, y+5/4'
'x+1/2, -y+1/4, -z+3/4'
'x+3/4, z+3/4, -y+1/2'
'z+3/4, y+3/4, -x+1/2'
'-x+3/4, y, -z+3/4'
'-z+1/2, y+1/4, x+5/4'
'z+1/2, x, y+1/2'
'y+1/2, z, x+1/2'
'-y+3/4, -z+1/4, x+1/2'
'z+1/2, -x+1/4, -y+3/4'
'-y+3/4, z, -x+3/4'
'-z+3/4, -x+1/4, y+1/2'
'-z+3/4, x, -y+3/4'
'y+1/2, -z+1/4, -x+3/4'
'y+3/4, x+3/4, -z+1/2'
'-y+1/2, -x, -z+1'
'-x+1/2, z+1/4, y+5/4'
'-x+1/2, -z, -y+1'
'z+3/4, -y, x+5/4'
'-z+1/2, -y, -x+1'
'x+1/2, y+1/2, z'
'-y+1/2, x+3/4, z+3/4'
'-x+3/4, -y+3/4, z'
'y+3/4, -x+1/2, z+3/4'
'x+3/4, -z+1/2, y+3/4'
'x+1/2, -y+3/4, -z+1/4'
'x+3/4, z+5/4, -y'
'z+3/4, y+5/4, -x'
'-x+3/4, y+1/2, -z+1/4'
'-z+1/2, y+3/4, x+3/4'
'z+1/2, x+1/2, y'
'y+1/2, z+1/2, x'
'-y+3/4, -z+3/4, x'
'z+1/2, -x+3/4, -y+1/4'
'-y+3/4, z+1/2, -x+1/4'
'-z+3/4, -x+3/4, y'
'-z+3/4, x+1/2, -y+1/4'
'y+1/2, -z+3/4, -x+1/4'
'y+3/4, x+5/4, -z'
'-y+1/2, -x+1/2, -z+1/2'
'-x+1/2, z+3/4, y+3/4'
'-x+1/2, -z+1/2, -y+1/2'
'z+3/4, -y+1/2, x+3/4'
'-z+1/2, -y+1/2, -x+1/2'
'-x, -y, -z'
'y, -x-1/4, -z-3/4'
'x-1/4, y-1/4, -z'
'-y-1/4, x, -z-3/4'
'-x-1/4, z, -y-3/4'
'-x, y-1/4, z-1/4'
'-x-1/4, -z-3/4, y'
'-z-1/4, -y-3/4, x'
'x-1/4, -y, z-1/4'
'z, -y-1/4, -x-3/4'
'-z, -x, -y'
'-y, -z, -x'
'y-1/4, z-1/4, -x'
'-z, x-1/4, y-1/4'
'y-1/4, -z, x-1/4'
'z-1/4, x-1/4, -y'
'z-1/4, -x, y-1/4'
'-y, z-1/4, x-1/4'
'-y-1/4, -x-3/4, z'
'y, x, z-1/2'
'x, -z-1/4, -y-3/4'
'x, z, y-1/2'
'-z-1/4, y, -x-3/4'
'z, y, x-1/2'
'-x, -y+1/2, -z+1/2'
'y, -x+1/4, -z-1/4'
'x-1/4, y+1/4, -z+1/2'
'-y-1/4, x+1/2, -z-1/4'
'-x-1/4, z+1/2, -y-1/4'
'-x, y+1/4, z+1/4'
'-x-1/4, -z-1/4, y+1/2'
'-z-1/4, -y-1/4, x+1/2'
'x-1/4, -y+1/2, z+1/4'
'z, -y+1/4, -x-1/4'
'-z, -x+1/2, -y+1/2'
'-y, -z+1/2, -x+1/2'
'y-1/4, z+1/4, -x+1/2'
'-z, x+1/4, y+1/4'
'y-1/4, -z+1/2, x+1/4'
'z-1/4, x+1/4, -y+1/2'
'z-1/4, -x+1/2, y+1/4'
'-y, z+1/4, x+1/4'
'-y-1/4, -x-1/4, z+1/2'
'y, x+1/2, z'
'x, -z+1/4, -y-1/4'
'x, z+1/2, y'
'-z-1/4, y+1/2, -x-1/4'
'z, y+1/2, x'
'-x+1/2, -y, -z+1/2'
'y+1/2, -x-1/4, -z-1/4'
'x+1/4, y-1/4, -z+1/2'
'-y+1/4, x, -z-1/4'
'-x+1/4, z, -y-1/4'
'-x+1/2, y-1/4, z+1/4'
'-x+1/4, -z-3/4, y+1/2'
'-z+1/4, -y-3/4, x+1/2'
'x+1/4, -y, z+1/4'
'z+1/2, -y-1/4, -x-1/4'
'-z+1/2, -x, -y+1/2'
'-y+1/2, -z, -x+1/2'
'y+1/4, z-1/4, -x+1/2'
'-z+1/2, x-1/4, y+1/4'
'y+1/4, -z, x+1/4'
'z+1/4, x-1/4, -y+1/2'
'z+1/4, -x, y+1/4'
'-y+1/2, z-1/4, x+1/4'
'-y+1/4, -x-3/4, z+1/2'
'y+1/2, x, z'
'x+1/2, -z-1/4, -y-1/4'
'x+1/2, z, y'
'-z+1/4, y, -x-1/4'
'z+1/2, y, x'
'-x+1/2, -y+1/2, -z'
'y+1/2, -x+1/4, -z-3/4'
'x+1/4, y+1/4, -z'
'-y+1/4, x+1/2, -z-3/4'
'-x+1/4, z+1/2, -y-3/4'
'-x+1/2, y+1/4, z-1/4'
'-x+1/4, -z-1/4, y'
'-z+1/4, -y-1/4, x'
'x+1/4, -y+1/2, z-1/4'
'z+1/2, -y+1/4, -x-3/4'
'-z+1/2, -x+1/2, -y'
'-y+1/2, -z+1/2, -x'
'y+1/4, z+1/4, -x'
'-z+1/2, x+1/4, y-1/4'
'y+1/4, -z+1/2, x-1/4'
'z+1/4, x+1/4, -y'
'z+1/4, -x+1/2, y-1/4'
'-y+1/2, z+1/4, x-1/4'
'-y+1/4, -x-1/4, z'
'y+1/2, x+1/2, z-1/2'
'x+1/2, -z+1/4, -y-3/4'
'x+1/2, z+1/2, y-1/2'
'-z+1/4, y+1/2, -x-3/4'
'z+1/2, y+1/2, x-1/2'

loop_
_atom_site_label
_atom_site_type_symbol
_atom_site_fract_x
_atom_site_fract_y
_atom_site_fract_z
_atom_site_U_iso_or_equiv
_atom_site_adp_type
_atom_site_occupancy
_atom_site_site_symmetry_order
_atom_site_calc_flag
_atom_site_refinement_flags_posn
_atom_site_refinement_flags_adp
_atom_site_refinement_flags_occupancy
_atom_site_disorder_assembly
_atom_site_disorder_group
Tb Tb 0.500000 0.250000 0.000000 0.02213(16) Uani 1 6 d S T P . .
Co1 Co 0.500000 0.250000 0.250000 0.0204(3) Uani 1 6 d S T P . .
O2 O 0.52119(12) 0.26286(12) 0.17228(12) 0.0334(7) Uani 1 1 d . . . . .
O1 O 0.53023(12) 0.25844(12) 0.08734(11) 0.0370(7) Uani 1 1 d . . . . .
C1 C 0.50243(15) 0.25833(15) 0.12776(16) 0.0268(9) Uani 1 1 d . . . . .
O3 O 0.43271(11) 0.250000 0.06729(11) 0.0316(10) Uani 1 2 d S T P . .
C2 C 0.44448(17) 0.2528(2) 0.12081(17) 0.0419(12) Uani 1 1 d . . . . .
H2A H 0.432406 0.221562 0.138251 0.050 Uiso 1 1 calc R U . . .
H2B H 0.426880 0.282526 0.136227 0.050 Uiso 1 1 calc R U . . .
Co2 Co 0.625000 0.125000 0.125000 0.0414(6) Uani 1 12 d S T P . .
O1W O 0.625000 0.2062(2) 0.125000 0.0568(15) Uani 1 2 d S T P . .
O2W O 0.4204(5) 0.125000 0.125000 0.086(4) Uani 0.5 2 d S T P . .
H1W H 0.597(3) 0.225(3) 0.125(4) 0.15(4) Uiso 1 1 d . . . . .

loop_
_atom_site_aniso_label
_atom_site_aniso_U_11
_atom_site_aniso_U_22
_atom_site_aniso_U_33
_atom_site_aniso_U_23
_atom_site_aniso_U_13
_atom_site_aniso_U_12
Tb 0.02213(16) 0.02213(16) 0.02213(16) -0.00604(10) 0.00604(10) -0.00604(10)
Co1 0.0204(3) 0.0204(3) 0.0204(3) -0.0016(3) 0.0016(3) 0.0016(3)
O2 0.0345(17) 0.0390(17) 0.0267(15) -0.0022(13) 0.0012(13) -0.0028(14)
O1 0.0312(16) 0.053(2) 0.0265(16) -0.0085(14) 0.0055(13) -0.0088(15)
C1 0.033(2) 0.022(2) 0.025(2) -0.0029(15) 0.0033(17) -0.0012(16)
O3 0.0232(12) 0.049(3) 0.0232(12) -0.0068(13) 0.0026(16) -0.0068(13)
C2 0.036(3) 0.067(3) 0.023(2) -0.005(2) 0.0067(18) -0.006(2)
Co2 0.0414(6) 0.0414(6) 0.0414(6) 0.000 0.000 0.000
O1W 0.044(3) 0.039(3) 0.088(4) 0.000 -0.001(3) 0.000
O2W 0.079(9) 0.106(11) 0.073(9) -0.009(8) 0.000 0.000

loop_
_atom_type_symbol
_atom_type_description
_atom_type_scat_dispersion_real
_atom_type_scat_dispersion_imag
_atom_type_scat_source
C C 0.0033 0.0016 'International Tables Vol C Tables 4.2.6.8 and 6.1.1.4'
H H 0.0000 0.0000 'International Tables Vol C Tables 4.2.6.8 and 6.1.1.4'
Co Co 0.3494 0.9721 'International Tables Vol C Tables 4.2.6.8 and 6.1.1.4'
O O 0.0106 0.0060 'International Tables Vol C Tables 4.2.6.8 and 6.1.1.4'
Tb Tb -0.1723 4.1537 'International Tables Vol C Tables 4.2.6.8 and 6.1.1.4'

loop_
_exptl_crystal_face_index_h
_exptl_crystal_face_index_k
_exptl_crystal_face_index_l
_exptl_crystal_face_perp_dist
-36 2 0 0.0363
3 -12 -34 0.0453
36 0 5 0.0225
11 11 33 0.0344
-35 -8 -4 0.0404
-16 30 -14 0.0385
34 12 3 0.0219
31 -14 11 0.0310
0 -34 12 0.0412
1 -2 -1 0.0363
-1 4 0 0.0323

loop_
_geom_angle_atom_site_label_1
_geom_angle_atom_site_label_2
_geom_angle_atom_site_label_3
_geom_angle
_geom_angle_site_symmetry_1
_geom_angle_site_symmetry_3
_geom_angle_publ_flag
O1 Tb O1 128.42(14) . 96 ?
O1 Tb O1 78.97(12) 61_554 86 ?
O1 Tb O1 128.42(14) 61_554 19_545 ?
O1 Tb O1 78.97(12) . 61_554 ?
O1 Tb O1 145.72(14) . 19_545 ?
O1 Tb O1 86.27(15) 96 61_554 ?
O1 Tb O1 145.72(14) 96 86 ?
O1 Tb O1 86.27(15) . 21_654 ?
O1 Tb O1 128.42(14) 21_654 86 ?
O1 Tb O1 78.97(12) 96 21_654 ?
O1 Tb O1 78.97(12) 96 19_545 ?
O1 Tb O1 145.72(14) 61_554 21_654 ?
O1 Tb O1 78.97(12) 21_654 19_545 ?
O1 Tb O1 78.97(12) . 86 ?
O1 Tb O1 86.27(15) 86 19_545 ?
O1 Tb O3 72.86(7) 86 61_554 ?
O1 Tb O3 136.86(8) 61_554 86 ?
O1 Tb O3 72.86(7) 96 61_554 ?
O1 Tb O3 64.21(7) 96 . ?
O1 Tb O3 72.86(7) 19_545 86 ?
O1 Tb O3 72.86(7) 61_554 . ?
O1 Tb O3 136.86(8) 21_654 61_554 ?
O1 Tb O3 72.86(7) 21_654 . ?
O1 Tb O3 64.21(7) 86 86 ?
O1 Tb O3 136.86(8) 86 . ?
O1 Tb O3 136.87(8) . 61_554 ?
O1 Tb O3 136.86(8) 19_545 . ?
O1 Tb O3 64.21(7) 61_554 61_554 ?
O1 Tb O3 72.86(7) . 86 ?
O1 Tb O3 136.86(8) 96 86 ?
O1 Tb O3 64.21(7) 19_545 61_554 ?
O1 Tb O3 64.21(7) . . ?
O1 Tb O3 64.21(7) 21_654 86 ?
O3 Tb O3 120.0 . 86 ?
O3 Tb O3 120.0 . 61_554 ?
O3 Tb O3 120.0 86 61_554 ?
O2 Co1 O2 180.0 . 121_655 ?
O2 Co1 O2 86.77(12) 63 88 ?
O2 Co1 O2 93.23(12) 88 121_655 ?
O2 Co1 O2 93.23(12) 63 121_655 ?
O2 Co1 O2 93.23(12) . 183 ?
O2 Co1 O2 93.23(12) 183 88 ?
O2 Co1 O2 86.77(12) . 63 ?
O2 Co1 O2 180.00(16) 160 88 ?
O2 Co1 O2 180.00(16) 183 63 ?
O2 Co1 O2 86.77(12) 183 121_655 ?
O2 Co1 O2 93.23(12) . 160 ?
O2 Co1 O2 86.77(12) 160 121_655 ?
O2 Co1 O2 86.77(12) 183 160 ?
O2 Co1 O2 86.77(12) . 88 ?
O2 Co1 O2 93.23(12) 63 160 ?
C1 O2 Co1 139.4(3) . . ?
C1 O1 Tb 126.2(3) . . ?
O2 C1 O1 122.5(4) . . ?
O2 C1 C2 120.0(4) . . ?
O1 C1 C2 117.6(4) . . ?
C2 O3 Tb 122.5(2) 96 . ?
C2 O3 Tb 122.5(2) . . ?
C2 O3 C2 114.9(4) . 96 ?
C1 C2 H2A 109.8 . . ?
C1 C2 H2B 109.8 . . ?
O3 C2 C1 109.4(3) . . ?
O3 C2 H2A 109.8 . . ?
O3 C2 H2B 109.8 . . ?
H2A C2 H2B 108.2 . . ?
O1W Co2 O1W 90.0 86 61_554 ?
O1W Co2 O1W 90.0 83_545 60_554 ?
O1W Co2 O1W 90.0 83_545 . ?
O1W Co2 O1W 90.0 61_554 3_655 ?
O1W Co2 O1W 90.0 61_554 . ?
O1W Co2 O1W 180.0 86 83_545 ?
O1W Co2 O1W 90.0 3_655 60_554 ?
O1W Co2 O1W 90.0 61_554 83_545 ?
O1W Co2 O1W 90.0 86 . ?
O1W Co2 O1W 90.0 3_655 83_545 ?
O1W Co2 O1W 180.0 3_655 . ?
O1W Co2 O1W 90.0 86 60_554 ?
O1W Co2 O1W 90.0 60_554 . ?
O1W Co2 O1W 180.0 61_554 60_554 ?
O1W Co2 O1W 90.0 86 3_655 ?
Co2 O1W H1W 124(5) . . ?
Co2 O1W H1W 124(5) . 9_655 ?
H1W O1W H1W 111(10) . 9_655 ?

loop_
_geom_bond_atom_site_label_1
_geom_bond_atom_site_label_2
_geom_bond_distance
_geom_bond_site_symmetry_2
_geom_bond_publ_flag
Tb O1 2.382(3) . ?
Tb O1 2.382(3) 19_545 ?
Tb O1 2.382(3) 86 ?
Tb O1 2.382(3) 96 ?
Tb O1 2.382(3) 61_554 ?
Tb O1 2.382(3) 21_654 ?
Tb O3 2.443(4) 86 ?
Tb O3 2.443(4) 61_554 ?
Tb O3 2.442(4) . ?
Co1 O2 2.094(3) . ?
Co1 O2 2.094(3) 88 ?
Co1 O2 2.094(3) 160 ?
Co1 O2 2.094(3) 183 ?
Co1 O2 2.094(3) 63 ?
Co1 O2 2.094(3) 121_655 ?
O2 C1 1.245(5) . ?
O1 C1 1.259(5) . ?
C1 C2 1.504(6) . ?
O3 C2 1.408(5) . ?
O3 C2 1.408(5) 96 ?
C2 H2A 0.9700 . ?
C2 H2B 0.9700 . ?
Co2 O1W 2.084(5) 60_554 ?
Co2 O1W 2.084(5) 83_545 ?
Co2 O1W 2.084(5) 61_554 ?
Co2 O1W 2.084(5) . ?
Co2 O1W 2.084(5) 3_655 ?
Co2 O1W 2.084(5) 86 ?
O1W H1W 0.86(7) . ?
O1W H1W 0.86(7) 9_655 ?

loop_
_geom_torsion_atom_site_label_1
_geom_torsion_atom_site_label_2
_geom_torsion_atom_site_label_3
_geom_torsion_atom_site_label_4
_geom_torsion
_geom_torsion_site_symmetry_1
_geom_torsion_site_symmetry_2
_geom_torsion_site_symmetry_3
_geom_torsion_site_symmetry_4
_geom_torsion_publ_flag
Tb O1 C1 O2 179.9(3) . . . . ?
Tb O1 C1 C2 -0.6(5) . . . . ?
Tb O3 C2 C1 2.7(4) . . . . ?
Co1 O2 C1 O1 -162.9(3) . . . . ?
Co1 O2 C1 C2 17.5(6) . . . . ?
O2 C1 C2 O3 178.2(3) . . . . ?
O1 C1 C2 O3 -1.4(5) . . . . ?
C2 O3 C2 C1 -177.2(4) 96 . . . ?

loop_
_exptl_oxdiff_crystal_face_indexfrac_h
_exptl_oxdiff_crystal_face_indexfrac_k
_exptl_oxdiff_crystal_face_indexfrac_l
_exptl_oxdiff_crystal_face_x
_exptl_oxdiff_crystal_face_y
_exptl_oxdiff_crystal_face_z
-36.1432 1.5471 -0.2820 -0.0656 -0.1859 0.9804
2.7158 -11.9361 -34.0119 0.3314 0.9365 0.1150
35.8996 -0.0655 4.5160 0.0245 0.0698 -0.9973
11.1233 10.8377 32.6627 -0.2923 -0.8258 -0.4823
-34.9064 -8.4092 -4.1591 -0.2099 0.0743 0.9749
-15.7406 29.6147 -13.8842 0.8283 -0.2930 0.4776
33.9228 12.1543 2.6104 0.3140 -0.1111 -0.9429
31.4284 -13.9838 11.4931 -0.4065 0.1438 -0.9022
-0.0900 -34.1032 12.2405 -0.9421 0.3333 -0.0362
0.9988 -2.0002 -1.0006 -0.0231 0.0604 -0.0203
-0.9972 4.0028 0.0037 0.0831 -0.0741 0.0240
